data_7241245
loop_
_publ_author_name
'Kowalik, Mateusz'
'Masternak, Joanna'
'Kazimierczuk, Katarzyna'
'Kupcewicz, Bogumila'
'Khavryuchenko , Oleksiy'
'Barszcz, Barbara'

_publ_section_title
;
 Exploring thiophene-2-acetate and thiophene-3-acetate binding modes
 towards the molecular, supramolecular structures and photoluminescence
 properties of Pb(II) polymers
;
_journal_name_full CrystEngComm
_journal_paper_doi 10.1039/D0CE01224F
_journal_year 2020
_chemical_compound_source 'synthesis as described'
_chemical_formula_moiety 'C12 H12 O5 Pb S2'
_chemical_formula_sum 'C12 H12 O5 Pb S2'
_chemical_formula_weight 507.53
_chemical_name_systematic
;
<i>catena</i>-[aqua(<i>\m</i>~3~-thiophene-2-acetato-\k^4^O:O,O?:O?)\
(thiophene-2-acetato-\k^2^O,O?)lead(II)]
;
_space_group_IT_number 2
_space_group_name_Hall '-P 1'
_space_group_name_H-M_alt 'P -1'
_symmetry_cell_setting triclinic
_symmetry_Int_Tables_number 2
_symmetry_space_group_name_Hall '-P 1'
_symmetry_space_group_name_H-M 'P -1'
_atom_sites_solution_hydrogens mixed
_audit_conform_dict_location ftp://ftp.iucr.org/pub/cif_core.dic
_audit_conform_dict_name cif_core.dic
_audit_conform_dict_version 2.4
_audit_creation_date 2019-03-18
_audit_creation_method 'WinGX routine CIF_UPDATE'
_audit_update_record
;
2019-04-11 deposited with the CCDC.	2020-09-15 downloaded from the CCDC.
;
_cell_angle_alpha 104.565(15)
_cell_angle_beta 103.831(15)
_cell_angle_gamma 99.589(14)
_cell_formula_units_Z 2
_cell_length_a 7.2703(13)
_cell_length_b 9.7597(17)
_cell_length_c 11.424(2)
_cell_measurement_reflns_used 6173
_cell_measurement_temperature 120(2)
_cell_measurement_theta_max 29.54
_cell_measurement_theta_min 2.46
_cell_measurement_wavelength 0.71073
_cell_volume 739.3(2)
_computing_cell_refinement 'STOE X-AREA'
_computing_data_collection 'STOE X-AREA'
_computing_data_reduction 'STOE X-RED'
_computing_molecular_graphics 'Ortep for Windows (Farrugia, 2012)'
_computing_publication_material 'WinGX publication routines (Farrugia, 2012)'
_computing_structure_refinement 'SHELXL-2016/6 (Sheldrick, 2016)'
_computing_structure_solution 'SHELXT 2014/5 (Sheldrick, 2014)'
_diffrn_ambient_temperature 120(2)
_diffrn_detector 'image plate (34 cm diameter)'
_diffrn_detector_area_resol_mean 6.67
_diffrn_detector_type STOE
_diffrn_measured_fraction_theta_full 0.999
_diffrn_measured_fraction_theta_max 0.999
_diffrn_measurement_device '2-circle goniometer'
_diffrn_measurement_device_type 'STOE IPDS 2T'
_diffrn_measurement_method 'rotation method'
_diffrn_radiation_monochromator 'parabolic x-ray mirror'
_diffrn_radiation_probe x-ray
_diffrn_radiation_type MoK\a
_diffrn_radiation_wavelength 0.71073
_diffrn_reflns_av_R_equivalents 0.0484
_diffrn_reflns_av_unetI/netI 0.0366
_diffrn_reflns_Laue_measured_fraction_full 0.999
_diffrn_reflns_Laue_measured_fraction_max 0.999
_diffrn_reflns_limit_h_max 8
_diffrn_reflns_limit_h_min -8
_diffrn_reflns_limit_k_max 11
_diffrn_reflns_limit_k_min -11
_diffrn_reflns_limit_l_max 13
_diffrn_reflns_limit_l_min -13
_diffrn_reflns_number 8091
_diffrn_reflns_point_group_measured_fraction_full 0.999
_diffrn_reflns_point_group_measured_fraction_max 0.999
_diffrn_reflns_theta_full 25.242
_diffrn_reflns_theta_max 25.497
_diffrn_reflns_theta_min 2.459
_diffrn_source 'GeniX Mo, 0.05 x 0.05 mm2 microfocus'
_diffrn_standards_number 0
_exptl_absorpt_coefficient_mu 11.706
_exptl_absorpt_correction_T_max 0.4252
_exptl_absorpt_correction_T_min 0.1613
_exptl_absorpt_correction_type numerical
_exptl_absorpt_process_details
;
        Numerical  absorption  correction was  performed
        after the  optimization of  the  crystal-shape
        description due to Herrendorf?s method
        [Herrendorf, 1994]
        Herrendorf,  W. (1994).HABITUS, a program for the
        optimization  of  the  crystal description for
 the numerical absorption correction by means of
        suitable, psi scanned reflections;dissertation
        1994,Karlsruhe;extension 1998,Gie\&sen
;
_exptl_crystal_colour colourless
_exptl_crystal_density_diffrn 2.28
_exptl_crystal_density_method 'not measured'
_exptl_crystal_description plate
_exptl_crystal_F_000 476
_exptl_crystal_size_max 0.26
_exptl_crystal_size_mid 0.11
_exptl_crystal_size_min 0.09
_refine_diff_density_max 1.802
_refine_diff_density_min -1.551
_refine_diff_density_rms 0.235
_refine_ls_extinction_method none
_refine_ls_goodness_of_fit_ref 1.081
_refine_ls_hydrogen_treatment constr
_refine_ls_matrix_type full
_refine_ls_number_parameters 177
_refine_ls_number_reflns 2753
_refine_ls_number_restraints 0
_refine_ls_restrained_S_all 1.081
_refine_ls_R_factor_all 0.0307
_refine_ls_R_factor_gt 0.0281
_refine_ls_shift/su_max 0.001
_refine_ls_shift/su_mean 0
_refine_ls_structure_factor_coef Fsqd
_refine_ls_weighting_details 'w=1/[\s^2^(Fo^2^)+(0.0551P)^2^+0.1310P] where P=(Fo^2^+2Fc^2^)/3'
_refine_ls_weighting_scheme calc
_refine_ls_wR_factor_gt 0.0727
_refine_ls_wR_factor_ref 0.075
_reflns_Friedel_coverage 0
_reflns_number_gt 2565
_reflns_number_total 2753
_reflns_threshold_expression 'I > 2\s(I)'
_cod_data_source_file d0ce01224f3.cif
_cod_data_source_block b15_2018
_cod_database_code 7241245

loop_
_symmetry_equiv_pos_as_xyz
'x, y, z'
'-x, -y, -z'

loop_
_atom_site_label
_atom_site_type_symbol
_atom_site_fract_x
_atom_site_fract_y
_atom_site_fract_z
_atom_site_U_iso_or_equiv
_atom_site_adp_type
_atom_site_occupancy
_atom_site_site_symmetry_order
_atom_site_calc_flag
_atom_site_refinement_flags_posn
_atom_site_refinement_flags_adp
_atom_site_refinement_flags_occupancy
_atom_site_disorder_assembly
_atom_site_disorder_group
C1 C 0.2669(9) 0.0778(7) 0.8114(6) 0.0211(12) Uani 1 1 d . . . . .
H1 H 0.174391 0.093091 0.856632 0.025 Uiso 1 1 calc R U . . .
C2 C 0.2292(10) -0.0266(8) 0.6999(6) 0.0270(14) Uani 1 1 d . . . . .
H2 H 0.106121 -0.09388 0.65772 0.032 Uiso 1 1 calc R U . . .
C3 C 0.3936(9) -0.0254(7) 0.6520(6) 0.0199(12) Uani 1 1 d . . . . .
H3 H 0.391845 -0.091836 0.574824 0.024 Uiso 1 1 calc R U . . .
C4 C 0.5545(9) 0.0822(6) 0.7297(5) 0.0169(12) Uani 1 1 d . . . . .
C5 C 0.7489(9) 0.1247(7) 0.7092(6) 0.0194(12) Uani 1 1 d . . . . .
H5A H 0.764176 0.043474 0.643073 0.023 Uiso 1 1 calc R U . . .
H5B H 0.852564 0.139519 0.78843 0.023 Uiso 1 1 calc R U . . .
C6 C 0.7776(9) 0.2639(7) 0.6693(5) 0.0171(12) Uani 1 1 d . . . . .
C7 C 0.0146(9) 0.2095(7) 0.0773(6) 0.0243(14) Uani 1 1 d . . . . .
H7 H -0.11692 0.157558 0.05829 0.029 Uiso 1 1 calc R U . . .
C8 C 0.0656(10) 0.3367(7) 0.0507(6) 0.0250(13) Uani 1 1 d . . . . .
H8 H -0.03011 0.380503 0.012739 0.03 Uiso 1 1 calc R U . . .
C9 C 0.2778(7) 0.4037(5) 0.0838(4) 0.0054(9) Uiso 1 1 d . . . . .
H9 H 0.340213 0.489969 0.071022 0.006 Uiso 1 1 calc R U . . .
C10 C 0.3701(8) 0.2980(7) 0.1436(5) 0.0165(11) Uani 1 1 d . . . . .
C11 C 0.5874(9) 0.3156(8) 0.1992(6) 0.0215(13) Uani 1 1 d . . . . .
H11A H 0.659729 0.380586 0.162616 0.026 Uiso 1 1 calc R U . . .
H11B H 0.618047 0.219262 0.174533 0.026 Uiso 1 1 calc R U . . .
C12 C 0.6572(8) 0.3783(6) 0.3425(5) 0.0143(11) Uani 1 1 d . . . . .
O1 O 0.9463(6) 0.3270(5) 0.6758(5) 0.0259(10) Uani 1 1 d . . . . .
O2 O 0.6300(6) 0.3101(5) 0.6301(4) 0.0215(9) Uani 1 1 d . . . . .
O3 O 0.8341(6) 0.3933(5) 0.3991(4) 0.0168(8) Uani 1 1 d . . . . .
O4 O 0.5409(6) 0.4150(5) 0.4027(4) 0.0185(9) Uani 1 1 d . . . . .
O5 O 0.7850(6) 0.7314(5) 0.4723(4) 0.0231(9) Uani 1 1 d . . . . .
H5C H 0.87346 0.727639 0.422287 0.035 Uiso 1 1 d R U . . .
H5D H 0.829701 0.831422 0.524065 0.035 Uiso 1 1 d R U . . .
Pb1 Pb 0.79960(2) 0.53644(2) 0.60710(2) 0.01169(10) Uani 1 1 d . . . . .
S1 S 0.5042(2) 0.17987(19) 0.86106(15) 0.0240(3) Uani 1 1 d . . . . .
S2 S 0.2054(3) 0.1536(2) 0.14662(17) 0.0313(4) Uani 1 1 d . . . . .

loop_
_atom_site_aniso_label
_atom_site_aniso_U_11
_atom_site_aniso_U_22
_atom_site_aniso_U_33
_atom_site_aniso_U_23
_atom_site_aniso_U_13
_atom_site_aniso_U_12
C1 0.017(3) 0.025(3) 0.023(3) 0.008(3) 0.008(2) 0.005(3)
C2 0.022(3) 0.025(3) 0.028(3) 0.007(3) 0.002(3) 0.001(3)
C3 0.025(3) 0.014(3) 0.021(3) 0.007(2) 0.008(2) 0.005(2)
C4 0.023(3) 0.016(3) 0.018(3) 0.009(2) 0.009(2) 0.010(2)
C5 0.019(3) 0.022(3) 0.022(3) 0.009(2) 0.007(2) 0.009(3)
C6 0.019(3) 0.021(3) 0.012(3) 0.002(2) 0.006(2) 0.008(2)
C7 0.015(3) 0.019(3) 0.027(3) -0.001(3) -0.001(2) -0.005(2)
C8 0.030(3) 0.020(3) 0.024(3) 0.008(3) 0.002(3) 0.012(3)
C10 0.017(3) 0.020(3) 0.014(3) 0.003(2) 0.007(2) 0.009(2)
C11 0.018(3) 0.030(3) 0.016(3) 0.003(3) 0.006(2) 0.009(3)
C12 0.015(3) 0.012(3) 0.018(3) 0.002(2) 0.009(2) 0.003(2)
O1 0.017(2) 0.028(3) 0.042(3) 0.018(2) 0.016(2) 0.0081(19)
O2 0.012(2) 0.023(2) 0.031(2) 0.0122(19) 0.0041(17) 0.0054(18)
O3 0.0071(18) 0.018(2) 0.023(2) 0.0017(16) 0.0049(15) 0.0014(16)
O4 0.0123(19) 0.028(2) 0.015(2) 0.0015(17) 0.0064(16) 0.0095(18)
O5 0.018(2) 0.025(2) 0.029(2) 0.0103(19) 0.0093(18) 0.0047(19)
Pb1 0.00711(13) 0.01496(14) 0.01320(14) 0.00265(9) 0.00435(9) 0.00370(9)
S1 0.0184(7) 0.0274(9) 0.0213(8) 0.0001(6) 0.0074(6) 0.0013(6)
S2 0.0286(9) 0.0300(9) 0.0336(9) 0.0085(7) 0.0061(7) 0.0087(7)

loop_
_atom_type_symbol
_atom_type_description
_atom_type_scat_dispersion_real
_atom_type_scat_dispersion_imag
_atom_type_scat_source
C C 0.0033 0.0016 'International Tables Vol C Tables 4.2.6.8 and 6.1.1.4'
H H 0 0 'International Tables Vol C Tables 4.2.6.8 and 6.1.1.4'
O O 0.0106 0.006 'International Tables Vol C Tables 4.2.6.8 and 6.1.1.4'
Pb Pb -3.3944 10.1111 'International Tables Vol C Tables 4.2.6.8 and 6.1.1.4'
S S 0.1246 0.1234 'International Tables Vol C Tables 4.2.6.8 and 6.1.1.4'

loop_
_exptl_crystal_face_index_h
_exptl_crystal_face_index_k
_exptl_crystal_face_index_l
_exptl_crystal_face_perp_dist
0 0 -1 0.0540
0 0 1 0.0350
2 -4 1 0.1260
-1 3 -1 0.1390
1 0 -1 0.0610
-1 0 1 0.0490

loop_
_geom_angle_atom_site_label_1
_geom_angle_atom_site_label_2
_geom_angle_atom_site_label_3
_geom_angle
_geom_angle_site_symmetry_1
_geom_angle_site_symmetry_3
_geom_angle_publ_flag
C2 C1 S1 111.3(5) . . ?
C2 C1 H1 124.3 . . ?
S1 C1 H1 124.3 . . ?
C1 C2 C3 112.9(6) . . ?
C1 C2 H2 123.5 . . ?
C3 C2 H2 123.5 . . ?
C4 C3 C2 112.7(6) . . ?
C4 C3 H3 123.7 . . ?
C2 C3 H3 123.7 . . ?
C3 C4 C5 128.9(5) . . ?
C3 C4 S1 110.6(4) . . ?
C5 C4 S1 120.4(5) . . ?
C4 C5 C6 113.8(5) . . ?
C4 C5 H5A 108.8 . . ?
C6 C5 H5A 108.8 . . ?
C4 C5 H5B 108.8 . . ?
C6 C5 H5B 108.8 . . ?
H5A C5 H5B 107.7 . . ?
O1 C6 O2 122.3(6) . . ?
O1 C6 C5 119.1(5) . . ?
O2 C6 C5 118.7(5) . . ?
C8 C7 S2 113.7(5) . . ?
C8 C7 H7 123.2 . . ?
S2 C7 H7 123.2 . . ?
C7 C8 C9 116.9(6) . . ?
C7 C8 H8 121.5 . . ?
C9 C8 H8 121.5 . . ?
C8 C9 C10 102.3(4) . . ?
C8 C9 H9 128.9 . . ?
C10 C9 H9 128.9 . . ?
C11 C10 C9 125.3(5) . . ?
C11 C10 S2 120.6(5) . . ?
C9 C10 S2 114.1(4) . . ?
C10 C11 C12 113.2(5) . . ?
C10 C11 H11A 108.9 . . ?
C12 C11 H11A 108.9 . . ?
C10 C11 H11B 108.9 . . ?
C12 C11 H11B 108.9 . . ?
H11A C11 H11B 107.8 . . ?
O4 C12 O3 120.9(5) . . ?
O4 C12 C11 120.5(5) . . ?
O3 C12 C11 118.7(5) . . ?
O4 C12 Pb1 59.7(3) . . ?
O3 C12 Pb1 61.8(3) . . ?
C11 C12 Pb1 171.8(4) . . ?
C6 O1 Pb1 88.6(4) . . ?
C6 O2 Pb1 98.1(4) . . ?
C12 O3 Pb1 92.2(3) . . ?
C12 O3 Pb1 145.8(4) . 2_766 ?
Pb1 O3 Pb1 110.65(15) . 2_766 ?
C12 O4 Pb1 94.5(3) . . ?
C12 O4 Pb1 147.1(4) . 2_666 ?
Pb1 O4 Pb1 116.23(15) . 2_666 ?
Pb1 O5 H5C 112.9 . . ?
Pb1 O5 H5D 113.7 . . ?
H5C O5 H5D 100.6 . . ?
O2 Pb1 O4 74.76(15) . . ?
O2 Pb1 O3 89.88(14) . . ?
O4 Pb1 O3 51.73(12) . . ?
O2 Pb1 O4 79.14(14) . 2_666 ?
O4 Pb1 O4 63.77(15) . 2_666 ?
O3 Pb1 O4 115.12(13) . 2_666 ?
O2 Pb1 O1 50.84(13) . . ?
O4 Pb1 O1 106.42(15) . . ?
O3 Pb1 O1 79.68(14) . . ?
O4 Pb1 O1 128.67(14) 2_666 . ?
O2 Pb1 O3 127.50(13) . 2_766 ?
O4 Pb1 O3 117.81(13) . 2_766 ?
O3 Pb1 O3 69.35(15) . 2_766 ?
O4 Pb1 O3 153.35(14) 2_666 2_766 ?
O1 Pb1 O3 77.62(13) . 2_766 ?
O2 Pb1 O5 146.01(14) . . ?
O4 Pb1 O5 72.65(14) . . ?
O3 Pb1 O5 77.48(14) . . ?
O4 Pb1 O5 78.09(13) 2_666 . ?
O1 Pb1 O5 150.82(13) . . ?
O3 Pb1 O5 77.48(13) 2_766 . ?
O2 Pb1 C12 83.54(16) . . ?
O4 Pb1 C12 25.86(14) . . ?
O3 Pb1 C12 26.03(14) . . ?
O4 Pb1 C12 89.11(14) 2_666 . ?
O1 Pb1 C12 95.15(16) . . ?
O3 Pb1 C12 92.98(14) 2_766 . ?
O5 Pb1 C12 71.24(15) . . ?
C4 S1 C1 92.4(3) . . ?
C7 S2 C10 93.0(3) . . ?

loop_
_geom_bond_atom_site_label_1
_geom_bond_atom_site_label_2
_geom_bond_distance
_geom_bond_site_symmetry_2
_geom_bond_publ_flag
C1 C2 1.351(9) . ?
C1 S1 1.722(6) . ?
C1 H1 0.95 . ?
C2 C3 1.428(9) . ?
C2 H2 0.95 . ?
C3 C4 1.373(9) . ?
C3 H3 0.95 . ?
C4 C5 1.495(8) . ?
C4 S1 1.719(6) . ?
C5 C6 1.536(8) . ?
C5 H5A 0.99 . ?
C5 H5B 0.99 . ?
C6 O1 1.253(8) . ?
C6 O2 1.260(7) . ?
C7 C8 1.365(10) . ?
C7 S2 1.671(7) . ?
C7 H7 0.95 . ?
C8 C9 1.487(8) . ?
C8 H8 0.95 . ?
C9 C10 1.532(7) . ?
C9 H9 0.95 . ?
C10 C11 1.518(8) . ?
C10 S2 1.703(6) . ?
C11 C12 1.519(8) . ?
C11 H11A 0.99 . ?
C11 H11B 0.99 . ?
C12 O4 1.254(7) . ?
C12 O3 1.259(7) . ?
C12 Pb1 2.867(6) . ?
O1 Pb1 2.658(5) . ?
O2 Pb1 2.452(4) . ?
O3 Pb1 2.528(4) . ?
O3 Pb1 2.660(4) 2_766 ?
O4 Pb1 2.482(4) . ?
O4 Pb1 2.579(4) 2_666 ?
O5 Pb1 2.733(5) . ?
O5 H5C 0.9565 . ?
O5 H5D 0.959 . ?
